data_7251701
loop_
_publ_author_name
'Li, Ning-Bo'
'Liu, Yun-Chang'
'Liu, Lun-Hang'
'Wei, Wan-Yu'
'Zhang, Di'
'He, Wei-Min'
'Jia, Hong-Yan'
'Bian, Wei'

_publ_section_title
;
 Visible-light-induced annulation of 4-aminocoumarins to
 tetrahydropyrimidine-fused coumarins and evaluation of their antitumor
 activities
;
_journal_issue 3
_journal_name_full 'Green Chemistry'
_journal_page_first 1601
_journal_page_last 1606
_journal_paper_doi 10.1039/D5GC05261K
_journal_volume 28
_journal_year 2026
_chemical_formula_moiety 'C21 H20 N2 O2'
_chemical_formula_sum 'C21 H20 N2 O2'
_chemical_formula_weight 332.39
_space_group_crystal_system monoclinic
_space_group_IT_number 14
_space_group_name_Hall '-P 2yn'
_space_group_name_H-M_alt 'P 1 21/n 1'
_atom_sites_solution_hydrogens geom
_atom_sites_solution_primary dual
_audit_creation_date 2023-06-02
_audit_creation_method
;
Olex2 1.5-beta
(compiled 2022.04.07 svn.rca3783a0 for OlexSys, GUI svn.r6439)
;
_audit_update_record
;
2023-06-03 deposited with the CCDC.	2025-12-02 downloaded from the CCDC.
;
_cell_angle_alpha 90
_cell_angle_beta 93.666(2)
_cell_angle_gamma 90
_cell_formula_units_Z 4
_cell_length_a 7.7577(2)
_cell_length_b 9.9027(3)
_cell_length_c 21.2760(5)
_cell_measurement_reflns_used 4279
_cell_measurement_temperature 100.0(2)
_cell_measurement_theta_max 71.2470
_cell_measurement_theta_min 4.2220
_cell_volume 1631.12(8)
_computing_cell_refinement 'CrysAlisPro 1.171.41.93a (Rigaku OD, 2020)'
_computing_data_collection 'CrysAlisPro 1.171.41.93a (Rigaku OD, 2020)'
_computing_data_reduction 'CrysAlisPro 1.171.41.93a (Rigaku OD, 2020)'
_computing_molecular_graphics 'Olex2 1.5-beta (Dolomanov et al., 2009)'
_computing_publication_material 'Olex2 1.5-beta (Dolomanov et al., 2009)'
_computing_structure_refinement 'SHELXL 2018/3 (Sheldrick, 2015)'
_computing_structure_solution 'SHELXT 2018/2 (Sheldrick, 2018)'
_diffrn_ambient_environment N~2~
_diffrn_ambient_temperature 100.0(2)
_diffrn_detector 'Hybrid Pixel Array Detector'
_diffrn_detector_area_resol_mean 5.8140
_diffrn_measured_fraction_theta_full 0.985
_diffrn_measured_fraction_theta_max 0.985
_diffrn_measurement_details
;
List of Runs (angles in degrees, time in seconds):

  # Type    Start    End  Width  t~exp~   \w     \q     \k     \f   Frames
#--------------------------------------------------------------------------
  1  \w    100.00 132.00   0.50    0.50    --   42.10  77.00 120.00   64
  2  \w     80.00 130.00   0.50    0.50    --   42.10  77.00-120.00  100
  3  \w    -15.00  72.00   0.50    0.50    --   42.10 -57.00-180.00  174
  4  \w    -33.00  83.00   0.50    0.50    --   42.10 -82.00 150.00  232
  5  \w     40.00  84.00   0.50    0.50    --   42.10 -82.00-150.00   88
  6  \w     92.00 189.00   0.50    0.50    --  102.30  38.00   0.00  194
  7  \w    112.00 146.00   0.50    0.50    --  102.30 -38.00 -60.00   68
  8  \w     13.00  38.00   0.50    0.50    --  102.30 -82.00-180.00   50
  9  \w     19.00  48.00   0.50    0.50    --  102.30 -82.00  60.00   58
 10  \w     13.00  72.00   0.50    0.50    --  102.30 -38.00 -60.00  118
 11  \w     67.00 100.00   0.50    0.50    --  102.30 -82.00  60.00   66
 12  \w    112.00 137.00   0.50    0.50    --  102.30 -82.00  60.00   50
 13  \w     48.00  91.00   0.50    0.50    --  102.30 -82.00-120.00   86
 14  \w     15.00 120.00   0.50    0.50    --  102.30 -82.00  90.00  210
 15  \w     94.00 159.00   0.50    0.50    --  102.30  82.00  90.00  130
 16  \w     89.00 139.00   0.50    0.50    --  102.30  82.00 -90.00  100
 17  \w     52.00 145.00   0.50    0.50    --  102.30 -82.00-180.00  186
;
_diffrn_measurement_device 'four-circle diffractometer'
_diffrn_measurement_device_type 'XtaLAB AFC12 (RINC): Kappa single'
_diffrn_measurement_method '\w scans'
_diffrn_orient_matrix_type 'CrysAlisPro convention (1999,Acta A55,543-557)'
_diffrn_orient_matrix_UB_11 0.0045179000
_diffrn_orient_matrix_UB_12 -0.1440062000
_diffrn_orient_matrix_UB_13 -0.0272370000
_diffrn_orient_matrix_UB_21 -0.0001355000
_diffrn_orient_matrix_UB_22 -0.0588199000
_diffrn_orient_matrix_UB_23 0.0670443000
_diffrn_orient_matrix_UB_31 -0.1989133000
_diffrn_orient_matrix_UB_32 -0.0030867000
_diffrn_orient_matrix_UB_33 -0.0053094000
_diffrn_radiation_monochromator mirror
_diffrn_radiation_probe x-ray
_diffrn_radiation_type 'Cu K\a'
_diffrn_radiation_wavelength 1.54184
_diffrn_reflns_av_R_equivalents 0.1025
_diffrn_reflns_av_unetI/netI 0.1035
_diffrn_reflns_Laue_measured_fraction_full 0.985
_diffrn_reflns_Laue_measured_fraction_max 0.985
_diffrn_reflns_limit_h_max 6
_diffrn_reflns_limit_h_min -9
_diffrn_reflns_limit_k_max 11
_diffrn_reflns_limit_k_min -11
_diffrn_reflns_limit_l_max 25
_diffrn_reflns_limit_l_min -25
_diffrn_reflns_number 7708
_diffrn_reflns_point_group_measured_fraction_full 0.985
_diffrn_reflns_point_group_measured_fraction_max 0.985
_diffrn_reflns_theta_full 66.598
_diffrn_reflns_theta_max 66.598
_diffrn_reflns_theta_min 4.164
_diffrn_source 'Rotating-anode X-ray tube'
_diffrn_source_type 'Rigaku (Cu) X-ray Source'
_exptl_absorpt_coefficient_mu 0.700
_exptl_absorpt_correction_T_max 0.932
_exptl_absorpt_correction_T_min 0.907
_exptl_absorpt_correction_type multi-scan
_exptl_absorpt_process_details SADABS
_exptl_crystal_colour 'clear light colourless'
_exptl_crystal_density_diffrn 1.354
_exptl_crystal_description block
_exptl_crystal_F_000 704
_exptl_crystal_size_max 0.14
_exptl_crystal_size_mid 0.12
_exptl_crystal_size_min 0.1
_refine_diff_density_max 0.481
_refine_diff_density_min -0.496
_refine_diff_density_rms 0.222
_refine_ls_extinction_method none
_refine_ls_goodness_of_fit_ref 2.225
_refine_ls_hydrogen_treatment constr
_refine_ls_matrix_type full
_refine_ls_number_parameters 226
_refine_ls_number_reflns 2834
_refine_ls_number_restraints 0
_refine_ls_restrained_S_all 2.225
_refine_ls_R_factor_all 0.1078
_refine_ls_R_factor_gt 0.0846
_refine_ls_shift/su_max 0.000
_refine_ls_shift/su_mean 0.000
_refine_ls_structure_factor_coef Fsqd
_refine_ls_weighting_details 'w=1/[\s^2^(Fo^2^)+(0.2000P)^2^] where P=(Fo^2^+2Fc^2^)/3'
_refine_ls_weighting_scheme calc
_refine_ls_wR_factor_gt 0.1799
_refine_ls_wR_factor_ref 0.2437
_reflns_Friedel_coverage 0.000
_reflns_number_gt 2570
_reflns_number_total 2834
_reflns_threshold_expression 'I > 2\s(I)'
_cod_data_source_file d5gc05261k2.cif
_cod_data_source_block bottle
_cod_database_code 7251701
_shelx_shelxl_version_number 2018/3
_shelx_space_group_comment
;
The symmetry employed for this shelxl refinement is uniquely defined
by the following loop, which should always be used as a source of
symmetry information in preference to the above space-group names.
They are only intended as comments.
;
_shelx_estimated_absorpt_t_max 0.933
_shelx_estimated_absorpt_t_min 0.908
_olex2_refinement_description
;
1. Fixed Uiso
 At 1.2 times of:
  All C(H) groups, All C(H,H) groups
2.a Ternary CH refined with riding coordinates:
 C18(H18)
2.b Secondary CH2 refined with riding coordinates:
 C10(H10A,H10B), C11(H11A,H11B), C19(H19A,H19B), C20(H20A,H20B), C21(H21A,H21B)
2.c Aromatic/amide H refined with riding coordinates:
 C2(H2), C3(H3), C4(H4), C5(H5), C13(H13), C14(H14), C15(H15), C16(H16),
 C17(H17)
;
_olex2_submission_special_instructions 'No special instructions were received'
_oxdiff_exptl_absorpt_empirical_details
;
Empirical correction (ABSPACK) includes:
;
_oxdiff_exptl_absorpt_empirical_full_max 1.332
_oxdiff_exptl_absorpt_empirical_full_min 0.635

loop_
_space_group_symop_operation_xyz
'x, y, z'
'-x+1/2, y+1/2, -z+1/2'
'-x, -y, -z'
'x-1/2, -y-1/2, z-1/2'

loop_
_atom_site_label
_atom_site_type_symbol
_atom_site_fract_x
_atom_site_fract_y
_atom_site_fract_z
_atom_site_U_iso_or_equiv
_atom_site_adp_type
_atom_site_occupancy
_atom_site_site_symmetry_order
_atom_site_calc_flag
_atom_site_refinement_flags_posn
_atom_site_refinement_flags_adp
_atom_site_refinement_flags_occupancy
_atom_site_disorder_assembly
_atom_site_disorder_group
O1 O 0.6795(4) 0.4358(4) 0.85122(15) 0.0326(10) Uani 1 1 d . . . . .
O2 O 0.5711(4) 0.2360(3) 0.82656(17) 0.0288(11) Uani 1 1 d . . . . .
N1 N 0.3965(4) 0.6104(4) 0.69861(17) 0.0258(11) Uani 1 1 d . . . . .
N2 N 0.3172(5) 0.3917(4) 0.65850(18) 0.0305(11) Uani 1 1 d . . . . .
C1 C 0.5964(5) 0.6392(5) 0.7926(2) 0.0254(12) Uani 1 1 d . . . . .
C2 C 0.5984(6) 0.7785(6) 0.7909(2) 0.0279(12) Uani 1 1 d . . . . .
H2 H 0.535414 0.824574 0.757671 0.034 Uiso 1 1 calc R U . . .
C3 C 0.6918(6) 0.8529(5) 0.8375(2) 0.0294(12) Uani 1 1 d . . . . .
H3 H 0.691963 0.948829 0.836221 0.035 Uiso 1 1 calc R U . . .
C4 C 0.7854(6) 0.7837(6) 0.8861(2) 0.0314(12) Uani 1 1 d . . . . .
H4 H 0.850126 0.833236 0.917704 0.038 Uiso 1 1 calc R U . . .
C5 C 0.7842(6) 0.6471(6) 0.8883(2) 0.0313(13) Uani 1 1 d . . . . .
H5 H 0.848624 0.600790 0.921120 0.038 Uiso 1 1 calc R U . . .
C6 C 0.6877(6) 0.5750(5) 0.8420(2) 0.0269(12) Uani 1 1 d . . . . .
C7 C 0.5729(6) 0.3540(5) 0.8124(2) 0.0286(12) Uani 1 1 d . . . . .
C8 C 0.4814(5) 0.4176(5) 0.7588(2) 0.0264(12) Uani 1 1 d . . . . .
C9 C 0.4934(5) 0.5516(5) 0.7484(2) 0.0256(11) Uani 1 1 d . . . . .
C10 C 0.3850(6) 0.3209(5) 0.7147(2) 0.0281(12) Uani 1 1 d . . . . .
H10A H 0.463542 0.247902 0.702662 0.034 Uiso 1 1 calc R U . . .
H10B H 0.288620 0.279431 0.736157 0.034 Uiso 1 1 calc R U . . .
C11 C 0.2560(6) 0.5244(5) 0.6744(2) 0.0278(12) Uani 1 1 d . . . . .
H11A H 0.169620 0.515937 0.706430 0.033 Uiso 1 1 calc R U . . .
H11B H 0.198569 0.566635 0.636403 0.033 Uiso 1 1 calc R U . . .
C12 C 0.2433(5) 0.3175(5) 0.6083(2) 0.0221(11) Uani 1 1 d . . . . .
C13 C 0.1681(6) 0.3821(5) 0.5544(2) 0.0278(12) Uani 1 1 d . . . . .
H13 H 0.158943 0.477812 0.553653 0.033 Uiso 1 1 calc R U . . .
C14 C 0.1072(5) 0.3083(5) 0.5023(2) 0.0261(12) Uani 1 1 d . . . . .
H14 H 0.060341 0.354294 0.465970 0.031 Uiso 1 1 calc R U . . .
C15 C 0.1132(5) 0.1687(5) 0.5023(2) 0.0265(12) Uani 1 1 d . . . . .
H15 H 0.069840 0.119213 0.466473 0.032 Uiso 1 1 calc R U . . .
C16 C 0.1838(6) 0.1014(5) 0.5555(2) 0.0289(12) Uani 1 1 d . . . . .
H16 H 0.188730 0.005543 0.556023 0.035 Uiso 1 1 calc R U . . .
C17 C 0.2477(6) 0.1758(5) 0.6085(2) 0.0256(12) Uani 1 1 d . . . . .
H17 H 0.294359 0.129367 0.644736 0.031 Uiso 1 1 calc R U . . .
C18 C 0.4831(6) 0.6951(5) 0.6527(2) 0.0289(12) Uani 1 1 d . . . . .
H18 H 0.596131 0.727573 0.672302 0.035 Uiso 1 1 calc R U . . .
C19 C 0.5104(7) 0.6401(5) 0.5849(2) 0.0360(13) Uani 1 1 d . . . . .
H19A H 0.630884 0.613990 0.577982 0.043 Uiso 1 1 calc R U . . .
H19B H 0.427806 0.568686 0.570415 0.043 Uiso 1 1 calc R U . . .
C20 C 0.4607(8) 0.7826(6) 0.5615(3) 0.0406(14) Uani 1 1 d . . . . .
H20A H 0.561394 0.839783 0.553181 0.049 Uiso 1 1 calc R U . . .
H20B H 0.375045 0.782938 0.524991 0.049 Uiso 1 1 calc R U . . .
C21 C 0.3824(6) 0.8148(5) 0.6241(2) 0.0338(13) Uani 1 1 d . . . . .
H21A H 0.418401 0.903175 0.642290 0.041 Uiso 1 1 calc R U . . .
H21B H 0.255445 0.803773 0.623021 0.041 Uiso 1 1 calc R U . . .

loop_
_atom_site_aniso_label
_atom_site_aniso_U_11
_atom_site_aniso_U_22
_atom_site_aniso_U_33
_atom_site_aniso_U_23
_atom_site_aniso_U_13
_atom_site_aniso_U_12
O1 0.0311(19) 0.033(2) 0.0329(18) 0.0030(14) -0.0074(13) -0.0054(15)
O2 0.022(2) 0.035(2) 0.029(2) 0.0066(12) -0.0051(14) 0.0004(13)
N1 0.017(2) 0.023(2) 0.037(2) 0.0031(15) -0.0046(15) -0.0022(15)
N2 0.031(2) 0.026(2) 0.033(2) 0.0016(16) -0.0053(17) -0.0023(17)
C1 0.014(2) 0.035(3) 0.026(2) -0.0065(18) -0.0016(17) 0.0015(19)
C2 0.016(3) 0.037(3) 0.030(3) -0.0025(19) 0.0001(18) 0.002(2)
C3 0.020(2) 0.031(3) 0.037(3) -0.0022(19) -0.0008(18) -0.0026(19)
C4 0.022(3) 0.042(3) 0.030(3) -0.007(2) -0.0003(19) 0.001(2)
C5 0.020(2) 0.047(3) 0.026(2) -0.004(2) -0.0019(18) -0.002(2)
C6 0.020(2) 0.032(2) 0.029(2) 0.0013(18) -0.0004(17) 0.0006(19)
C7 0.023(2) 0.027(2) 0.035(3) -0.0008(18) 0.0012(18) -0.0027(19)
C8 0.020(2) 0.026(2) 0.033(3) 0.0021(18) -0.0013(18) -0.0015(18)
C9 0.019(2) 0.025(2) 0.032(2) -0.0020(18) -0.0003(17) -0.0035(18)
C10 0.025(3) 0.024(2) 0.035(3) 0.0004(19) -0.0012(18) 0.0011(18)
C11 0.028(2) 0.021(2) 0.033(2) 0.0022(17) -0.0021(18) -0.0013(18)
C12 0.012(2) 0.026(2) 0.029(2) -0.0054(18) -0.0008(16) 0.0028(17)
C13 0.022(2) 0.034(3) 0.026(2) 0.0007(19) -0.0047(18) 0.0041(19)
C14 0.016(2) 0.038(3) 0.023(2) 0.0019(18) -0.0056(16) -0.0041(19)
C15 0.015(2) 0.039(3) 0.025(2) -0.0080(18) -0.0061(16) 0.0028(18)
C16 0.022(3) 0.030(2) 0.035(3) -0.0062(19) -0.0030(18) -0.0025(19)
C17 0.014(2) 0.031(3) 0.030(2) 0.0028(19) -0.0040(17) -0.0040(18)
C18 0.024(2) 0.031(3) 0.032(2) 0.0021(19) -0.0007(18) -0.001(2)
C19 0.037(3) 0.034(3) 0.037(3) 0.000(2) 0.007(2) -0.004(2)
C20 0.039(3) 0.049(3) 0.034(3) 0.004(2) 0.002(2) -0.005(3)
C21 0.035(3) 0.023(2) 0.042(3) 0.0044(19) -0.001(2) 0.005(2)

loop_
_atom_type_symbol
_atom_type_description
_atom_type_scat_dispersion_real
_atom_type_scat_dispersion_imag
_atom_type_scat_source
C C 0.0181 0.0091 'International Tables Vol C Tables 4.2.6.8 and 6.1.1.4'
H H 0.0000 0.0000 'International Tables Vol C Tables 4.2.6.8 and 6.1.1.4'
N N 0.0311 0.0180 'International Tables Vol C Tables 4.2.6.8 and 6.1.1.4'
O O 0.0492 0.0322 'International Tables Vol C Tables 4.2.6.8 and 6.1.1.4'

loop_
_geom_angle_atom_site_label_1
_geom_angle_atom_site_label_2
_geom_angle_atom_site_label_3
_geom_angle
_geom_angle_site_symmetry_1
_geom_angle_site_symmetry_3
_geom_angle_publ_flag
C7 O1 C6 121.5(4) . . ?
C9 N1 C11 112.5(4) . . ?
C9 N1 C18 119.6(3) . . ?
C11 N1 C18 117.4(4) . . ?
C11 N2 C10 110.7(4) . . ?
C12 N2 C10 119.1(4) . . ?
C12 N2 C11 122.3(4) . . ?
C2 C1 C6 118.2(4) . . ?
C2 C1 C9 125.3(4) . . ?
C6 C1 C9 116.3(4) . . ?
C1 C2 H2 119.5 . . ?
C1 C2 C3 120.9(4) . . ?
C3 C2 H2 119.5 . . ?
C2 C3 H3 120.5 . . ?
C2 C3 C4 119.0(5) . . ?
C4 C3 H3 120.5 . . ?
C3 C4 H4 119.7 . . ?
C5 C4 C3 120.7(4) . . ?
C5 C4 H4 119.7 . . ?
C4 C5 H5 120.3 . . ?
C4 C5 C6 119.4(4) . . ?
C6 C5 H5 120.3 . . ?
O1 C6 C5 115.8(4) . . ?
C1 C6 O1 122.3(4) . . ?
C1 C6 C5 121.8(5) . . ?
O1 C7 C8 117.2(4) . . ?
O2 C7 O1 115.5(4) . . ?
O2 C7 C8 127.3(4) . . ?
C7 C8 C10 114.4(4) . . ?
C9 C8 C7 121.5(4) . . ?
C9 C8 C10 124.0(4) . . ?
N1 C9 C1 119.0(4) . . ?
C8 C9 N1 119.9(4) . . ?
C8 C9 C1 120.9(4) . . ?
N2 C10 C8 110.2(4) . . ?
N2 C10 H10A 109.6 . . ?
N2 C10 H10B 109.6 . . ?
C8 C10 H10A 109.6 . . ?
C8 C10 H10B 109.6 . . ?
H10A C10 H10B 108.1 . . ?
N1 C11 H11A 109.3 . . ?
N1 C11 H11B 109.3 . . ?
N2 C11 N1 111.5(4) . . ?
N2 C11 H11A 109.3 . . ?
N2 C11 H11B 109.3 . . ?
H11A C11 H11B 108.0 . . ?
N2 C12 C13 121.0(4) . . ?
N2 C12 C17 121.2(4) . . ?
C17 C12 C13 117.7(4) . . ?
C12 C13 H13 119.5 . . ?
C14 C13 C12 120.9(5) . . ?
C14 C13 H13 119.5 . . ?
C13 C14 H14 119.4 . . ?
C15 C14 C13 121.2(4) . . ?
C15 C14 H14 119.4 . . ?
C14 C15 H15 120.4 . . ?
C14 C15 C16 119.3(4) . . ?
C16 C15 H15 120.4 . . ?
C15 C16 H16 120.0 . . ?
C15 C16 C17 119.9(4) . . ?
C17 C16 H16 120.0 . . ?
C12 C17 C16 120.9(4) . . ?
C12 C17 H17 119.6 . . ?
C16 C17 H17 119.6 . . ?
N1 C18 H18 109.2 . . ?
N1 C18 C19 120.2(4) . . ?
N1 C18 C21 117.5(4) . . ?
C19 C18 H18 109.2 . . ?
C21 C18 H18 109.2 . . ?
C21 C18 C19 89.9(4) . . ?
C18 C19 H19A 114.3 . . ?
C18 C19 H19B 114.3 . . ?
H19A C19 H19B 111.4 . . ?
C20 C19 C18 86.1(4) . . ?
C20 C19 H19A 114.3 . . ?
C20 C19 H19B 114.3 . . ?
C19 C20 H20A 113.5 . . ?
C19 C20 H20B 113.5 . . ?
H20A C20 H20B 110.8 . . ?
C21 C20 C19 90.9(4) . . ?
C21 C20 H20A 113.5 . . ?
C21 C20 H20B 113.5 . . ?
C18 C21 C20 87.9(4) . . ?
C18 C21 H21A 114.0 . . ?
C18 C21 H21B 114.0 . . ?
C20 C21 H21A 114.0 . . ?
C20 C21 H21B 114.0 . . ?
H21A C21 H21B 111.2 . . ?

loop_
_geom_bond_atom_site_label_1
_geom_bond_atom_site_label_2
_geom_bond_distance
_geom_bond_site_symmetry_2
_geom_bond_publ_flag
O1 C6 1.394(6) . ?
O1 C7 1.392(6) . ?
O2 C7 1.207(6) . ?
N1 C9 1.388(6) . ?
N1 C11 1.451(6) . ?
N1 C18 1.481(6) . ?
N2 C10 1.454(6) . ?
N2 C11 1.445(6) . ?
N2 C12 1.390(6) . ?
C1 C2 1.380(7) . ?
C1 C6 1.385(6) . ?
C1 C9 1.476(6) . ?
C2 H2 0.9500 . ?
C2 C3 1.399(7) . ?
C3 H3 0.9500 . ?
C3 C4 1.403(7) . ?
C4 H4 0.9500 . ?
C4 C5 1.354(7) . ?
C5 H5 0.9500 . ?
C5 C6 1.395(6) . ?
C7 C8 1.447(6) . ?
C8 C9 1.349(7) . ?
C8 C10 1.506(6) . ?
C10 H10A 0.9900 . ?
C10 H10B 0.9900 . ?
C11 H11A 0.9900 . ?
C11 H11B 0.9900 . ?
C12 C13 1.408(6) . ?
C12 C17 1.404(8) . ?
C13 H13 0.9500 . ?
C13 C14 1.385(6) . ?
C14 H14 0.9500 . ?
C14 C15 1.383(8) . ?
C15 H15 0.9500 . ?
C15 C16 1.394(6) . ?
C16 H16 0.9500 . ?
C16 C17 1.409(6) . ?
C17 H17 0.9500 . ?
C18 H18 1.0000 . ?
C18 C19 1.568(6) . ?
C18 C21 1.525(7) . ?
C19 H19A 0.9900 . ?
C19 H19B 0.9900 . ?
C19 C20 1.537(8) . ?
C20 H20A 0.9900 . ?
C20 H20B 0.9900 . ?
C20 C21 1.531(7) . ?
C21 H21A 0.9900 . ?
C21 H21B 0.9900 . ?

loop_
_geom_torsion_atom_site_label_1
_geom_torsion_atom_site_label_2
_geom_torsion_atom_site_label_3
_geom_torsion_atom_site_label_4
_geom_torsion
_geom_torsion_site_symmetry_1
_geom_torsion_site_symmetry_2
_geom_torsion_site_symmetry_3
_geom_torsion_site_symmetry_4
_geom_torsion_publ_flag
O1 C7 C8 C9 -2.6(7) . . . . ?
O1 C7 C8 C10 173.2(4) . . . . ?
O2 C7 C8 C9 179.5(5) . . . . ?
O2 C7 C8 C10 -4.6(7) . . . . ?
N1 C18 C19 C20 139.2(4) . . . . ?
N1 C18 C21 C20 -141.5(4) . . . . ?
N2 C12 C13 C14 174.7(4) . . . . ?
N2 C12 C17 C16 -175.3(4) . . . . ?
C1 C2 C3 C4 0.5(7) . . . . ?
C2 C1 C6 O1 173.5(4) . . . . ?
C2 C1 C6 C5 -2.0(6) . . . . ?
C2 C1 C9 N1 3.7(6) . . . . ?
C2 C1 C9 C8 -170.8(4) . . . . ?
C2 C3 C4 C5 -0.6(7) . . . . ?
C3 C4 C5 C6 -0.6(7) . . . . ?
C4 C5 C6 O1 -173.8(4) . . . . ?
C4 C5 C6 C1 1.9(7) . . . . ?
C6 O1 C7 O2 -176.9(4) . . . . ?
C6 O1 C7 C8 5.0(6) . . . . ?
C6 C1 C2 C3 0.8(6) . . . . ?
C6 C1 C9 N1 178.8(4) . . . . ?
C6 C1 C9 C8 4.3(6) . . . . ?
C7 O1 C6 C1 -2.7(6) . . . . ?
C7 O1 C6 C5 173.0(4) . . . . ?
C7 C8 C9 N1 -176.4(4) . . . . ?
C7 C8 C9 C1 -2.0(7) . . . . ?
C7 C8 C10 N2 -172.4(4) . . . . ?
C9 N1 C11 N2 -53.3(5) . . . . ?
C9 N1 C18 C19 106.2(5) . . . . ?
C9 N1 C18 C21 -146.3(4) . . . . ?
C9 C1 C2 C3 175.8(4) . . . . ?
C9 C1 C6 O1 -2.0(6) . . . . ?
C9 C1 C6 C5 -177.4(4) . . . . ?
C9 C8 C10 N2 3.4(6) . . . . ?
C10 N2 C11 N1 65.4(5) . . . . ?
C10 N2 C12 C13 176.7(4) . . . . ?
C10 N2 C12 C17 -6.2(6) . . . . ?
C10 C8 C9 N1 8.1(7) . . . . ?
C10 C8 C9 C1 -177.4(4) . . . . ?
C11 N1 C9 C1 -158.0(4) . . . . ?
C11 N1 C9 C8 16.6(6) . . . . ?
C11 N1 C18 C19 -36.1(6) . . . . ?
C11 N1 C18 C21 71.4(5) . . . . ?
C11 N2 C10 C8 -38.4(5) . . . . ?
C11 N2 C12 C13 30.5(6) . . . . ?
C11 N2 C12 C17 -152.3(4) . . . . ?
C12 N2 C10 C8 171.8(4) . . . . ?
C12 N2 C11 N1 -145.9(4) . . . . ?
C12 C13 C14 C15 2.0(6) . . . . ?
C13 C12 C17 C16 2.0(6) . . . . ?
C13 C14 C15 C16 -0.7(6) . . . . ?
C14 C15 C16 C17 0.1(6) . . . . ?
C15 C16 C17 C12 -0.7(6) . . . . ?
C17 C12 C13 C14 -2.6(6) . . . . ?
C18 N1 C9 C1 58.1(5) . . . . ?
C18 N1 C9 C8 -127.4(5) . . . . ?
C18 N1 C11 N2 91.6(4) . . . . ?
C18 C19 C20 C21 -16.9(4) . . . . ?
C19 C18 C21 C20 -17.0(4) . . . . ?
C19 C20 C21 C18 17.3(4) . . . . ?
C21 C18 C19 C20 16.9(4) . . . . ?
